data_1554825
loop_
_publ_author_name
'Farinone, Marco'
'Cybi\'nska, Joanna'
'Pawlicki, Mi\/losz'

_publ_section_title
;
 A controlled blue-shift in meso-nitrogen aryl fused DIPY and BODIPY
 skeletons
;
_journal_issue 16
_journal_name_full 'Organic Chemistry Frontiers'
_journal_page_first 2825
_journal_paper_doi 10.1039/C9QO00294D
_journal_volume 6
_journal_year 2019
_chemical_formula_moiety 'C15 H13 N3'
_chemical_formula_sum 'C15 H13 N3'
_chemical_formula_weight 235.28
_space_group_crystal_system triclinic
_space_group_IT_number 2
_space_group_name_Hall '-P 1'
_space_group_name_H-M_alt 'P -1'
_atom_sites_solution_hydrogens geom
_atom_sites_solution_primary dual
_audit_creation_date 2019-01-19
_audit_creation_method
;
Olex2 1.2-beta
(compiled 2017.08.10 svn.r3458 for OlexSys, GUI svn.r5381)
;
_audit_update_record
;
2019-02-12 deposited with the CCDC.	2019-04-25 downloaded from the CCDC.
;
_cell_angle_alpha 62.292(14)
_cell_angle_beta 80.059(11)
_cell_angle_gamma 76.727(11)
_cell_formula_units_Z 2
_cell_length_a 5.4882(7)
_cell_length_b 11.1825(15)
_cell_length_c 11.6413(16)
_cell_measurement_reflns_used 833
_cell_measurement_temperature 293(2)
_cell_measurement_theta_max 77.1420
_cell_measurement_theta_min 4.3023
_cell_volume 613.82(16)
_computing_cell_refinement
;
CrysAlisPro, Agilent Technologies,
Version 1.171.36.28 (release 01-02-2013 CrysAlis171 .NET)
(compiled Feb  1 2013,16:14:44)
;
_computing_data_collection
;
CrysAlisPro, Agilent Technologies,
Version 1.171.36.28 (release 01-02-2013 CrysAlis171 .NET)
(compiled Feb  1 2013,16:14:44)
;
_computing_data_reduction
;
CrysAlisPro, Agilent Technologies,
Version 1.171.36.28 (release 01-02-2013 CrysAlis171 .NET)
(compiled Feb  1 2013,16:14:44)
;
_computing_molecular_graphics 'Olex2 (Dolomanov et al., 2009)'
_computing_publication_material 'Olex2 (Dolomanov et al., 2009)'
_computing_structure_refinement 'ShelXL (Sheldrick, 2015)'
_computing_structure_solution 'ShelXT (Sheldrick, 2015)'
_diffrn_ambient_temperature 293(2)
_diffrn_detector_area_resol_mean 8.1956
_diffrn_measured_fraction_theta_full 0.965
_diffrn_measured_fraction_theta_max 0.936
_diffrn_measurement_details
;
#__ type_ start__ end____ width___ exp.time_
  1 omega -105.00  -21.00   1.0000   60.0000
omega____ theta____ kappa____ phi______ frames
    -      -42.7393  -37.0000 -180.0000 84

#__ type_ start__ end____ width___ exp.time_
  2 omega  -71.00   27.00   1.0000   60.0000
omega____ theta____ kappa____ phi______ frames
    -      -42.7393   37.0000    0.0000 98

#__ type_ start__ end____ width___ exp.time_
  3 omega    5.00   97.00   1.0000   60.0000
omega____ theta____ kappa____ phi______ frames
    -       42.7393 -125.0000 -180.0000 92

#__ type_ start__ end____ width___ exp.time_
  4 omega   87.00  119.00   1.0000   60.0000
omega____ theta____ kappa____ phi______ frames
    -       42.7393  125.0000 -180.0000 32

#__ type_ start__ end____ width___ exp.time_
  5 omega -109.00  -83.00   1.0000  180.0000
omega____ theta____ kappa____ phi______ frames
    -      -93.0000  125.0000 -120.0000 26

#__ type_ start__ end____ width___ exp.time_
  6 omega   96.00  171.00   1.0000  180.0000
omega____ theta____ kappa____ phi______ frames
    -      111.1513   45.0000   90.0000 75

#__ type_ start__ end____ width___ exp.time_
  7 omega   44.00   77.00   1.0000  180.0000
omega____ theta____ kappa____ phi______ frames
    -      111.1513  -45.0000  150.0000 33

#__ type_ start__ end____ width___ exp.time_
  8 omega   64.00  148.00   1.0000  180.0000
omega____ theta____ kappa____ phi______ frames
    -      111.1513   15.0000   30.0000 84

#__ type_ start__ end____ width___ exp.time_
  9 omega   43.00   70.00   1.0000  180.0000
omega____ theta____ kappa____ phi______ frames
    -      111.1513  -45.0000  -30.0000 27

#__ type_ start__ end____ width___ exp.time_
 10 omega   35.00  143.00   1.0000  180.0000
omega____ theta____ kappa____ phi______ frames
    -      111.1513  -77.0000  -60.0000 108

#__ type_ start__ end____ width___ exp.time_
 11 omega   37.00   75.00   1.0000  180.0000
omega____ theta____ kappa____ phi______ frames
    -      111.1513  -45.0000  120.0000 38

#__ type_ start__ end____ width___ exp.time_
 12 omega   76.00  138.00   1.0000  180.0000
omega____ theta____ kappa____ phi______ frames
    -      111.1513  125.0000    0.0000 62

#__ type_ start__ end____ width___ exp.time_
 13 omega  147.00  176.00   1.0000  180.0000
omega____ theta____ kappa____ phi______ frames
    -      111.1513  125.0000    0.0000 29

#__ type_ start__ end____ width___ exp.time_
 14 omega   42.00   68.00   1.0000  180.0000
omega____ theta____ kappa____ phi______ frames
    -      111.1513 -137.0000 -165.0000 26

#__ type_ start__ end____ width___ exp.time_
 15 omega   45.00   70.00   1.0000  180.0000
omega____ theta____ kappa____ phi______ frames
    -      111.1513  -45.0000  -60.0000 25

#__ type_ start__ end____ width___ exp.time_
 16 omega   38.00   77.00   1.0000  180.0000
omega____ theta____ kappa____ phi______ frames
    -      111.1513  -45.0000   60.0000 39

#__ type_ start__ end____ width___ exp.time_
 17 omega   90.00  116.00   1.0000  180.0000
omega____ theta____ kappa____ phi______ frames
    -      111.1513  125.0000 -150.0000 26

#__ type_ start__ end____ width___ exp.time_
 18 omega  148.00  177.00   1.0000  180.0000
omega____ theta____ kappa____ phi______ frames
    -      111.1513  125.0000 -150.0000 29

#__ type_ start__ end____ width___ exp.time_
 19 omega   37.00   62.00   1.0000  180.0000
omega____ theta____ kappa____ phi______ frames
    -      111.1513  -45.0000 -150.0000 25
;
_diffrn_measurement_device_type 'Xcalibur, Onyx'
_diffrn_measurement_method '\w scans'
_diffrn_orient_matrix_UB_11 0.0782583000
_diffrn_orient_matrix_UB_12 -0.1475274000
_diffrn_orient_matrix_UB_13 0.1043833000
_diffrn_orient_matrix_UB_21 0.1124481000
_diffrn_orient_matrix_UB_22 -0.0447315000
_diffrn_orient_matrix_UB_23 -0.1075767000
_diffrn_orient_matrix_UB_31 0.2547556000
_diffrn_orient_matrix_UB_32 0.0343570000
_diffrn_orient_matrix_UB_33 0.0024017000
_diffrn_radiation_monochromator graphite
_diffrn_radiation_type CuK\a
_diffrn_radiation_wavelength 1.54184
_diffrn_reflns_av_R_equivalents 0.0552
_diffrn_reflns_av_unetI/netI 0.0906
_diffrn_reflns_Laue_measured_fraction_full 0.965
_diffrn_reflns_Laue_measured_fraction_max 0.936
_diffrn_reflns_limit_h_max 6
_diffrn_reflns_limit_h_min -5
_diffrn_reflns_limit_k_max 13
_diffrn_reflns_limit_k_min -12
_diffrn_reflns_limit_l_max 14
_diffrn_reflns_limit_l_min -14
_diffrn_reflns_number 3681
_diffrn_reflns_point_group_measured_fraction_full 0.965
_diffrn_reflns_point_group_measured_fraction_max 0.936
_diffrn_reflns_theta_full 67.684
_diffrn_reflns_theta_max 74.939
_diffrn_reflns_theta_min 4.302
_diffrn_source 'Enhance (Cu) X-ray Source'
_exptl_absorpt_coefficient_mu 0.611
_exptl_absorpt_correction_T_max 0.960
_exptl_absorpt_correction_T_min 0.902
_exptl_absorpt_correction_type analytical
_exptl_absorpt_process_details
;
CrysAlisPro, Agilent Technologies,
Version 1.171.36.28 (release 01-02-2013 CrysAlis171 .NET)
(compiled Feb  1 2013,16:14:44)
Analytical numeric absorption correction using a multifaceted crystal
			model based on expressions derived by R.C. Clark & J.S. Reid.
(Clark, R. C. & Reid, J. S. (1995). Acta Cryst. A51, 887-897)
;
_exptl_crystal_colour 'clear light yellow'
_exptl_crystal_colour_lustre clear
_exptl_crystal_colour_modifier light
_exptl_crystal_colour_primary yellow
_exptl_crystal_density_diffrn 1.273
_exptl_crystal_description irregular
_exptl_crystal_F_000 248
_exptl_crystal_size_max 0.2778
_exptl_crystal_size_mid 0.1528
_exptl_crystal_size_min 0.0855
_refine_diff_density_max 0.487
_refine_diff_density_min -0.475
_refine_diff_density_rms 0.111
_refine_ls_extinction_method none
_refine_ls_goodness_of_fit_ref 1.009
_refine_ls_hydrogen_treatment constr
_refine_ls_matrix_type full
_refine_ls_number_parameters 163
_refine_ls_number_reflns 2349
_refine_ls_number_restraints 0
_refine_ls_restrained_S_all 1.009
_refine_ls_R_factor_all 0.1177
_refine_ls_R_factor_gt 0.0956
_refine_ls_shift/su_max 0.000
_refine_ls_shift/su_mean 0.000
_refine_ls_structure_factor_coef Fsqd
_refine_ls_weighting_details 'w=1/[\s^2^(Fo^2^)+(0.1636P)^2^] where P=(Fo^2^+2Fc^2^)/3'
_refine_ls_weighting_scheme calc
_refine_ls_wR_factor_gt 0.2368
_refine_ls_wR_factor_ref 0.2677
_reflns_Friedel_coverage 0.000
_reflns_number_gt 1644
_reflns_number_total 2349
_reflns_threshold_expression 'I > 2\s(I)'
_cod_data_source_file c9qo00294d17.cif
_cod_data_source_block mjp_1
_cod_database_code 1554825
_shelx_shelxl_version_number 2018/1
_chemical_oxdiff_formula 'C15 H12 N3'
_shelx_space_group_comment
;
The symmetry employed for this shelxl refinement is uniquely defined
by the following loop, which should always be used as a source of
symmetry information in preference to the above space-group names.
They are only intended as comments.
;
_reflns_odcompleteness_completeness 96.14
_reflns_odcompleteness_iscentric 1
_reflns_odcompleteness_theta 68.13
_olex2_refinement_description
;
1. Others
 Fixed Uiso: H001(0.039) H003(0.045) H007(0.042) H008(0.039) H009(0.04)
 H00A(0.04) H00B(0.042) H00C(0.045) H00D(0.047) H00E(0.045) H00G(0.046)
 H00H(0.043) H00I(0.048)
 Fixed X: H001(1.032603) H003(0.428675) H007(0.818204) H008(0.776617)
 H009(1.145227) H00A(0.431004) H00B(1.196104) H00C(0.469315) H00D(0.335039)
 H00E(0.640448) H00G(0.247112) H00H(1.046224) H00I(1.065088)
 Fixed Y: H001(0.353793) H003(0.219224) H007(0.076273) H008(0.442068)
 H009(0.597311) H00A(0.648091) H00B(0.13653) H00C(0.338076) H00D(0.842314)
 H00E(0.91631) H00G(0.20364) H00H(0.79046) H00I(-0.041705)
 Fixed Z: H001(0.586699) H003(0.452648) H007(0.528152) H008(0.122538)
 H009(0.144797) H00A(0.291756) H00B(0.758197) H00C(0.076382) H00D(0.102509)
 H00E(-0.068395) H00G(0.284979) H00H(-0.0458) H00I(0.724903)
;
_olex2_submission_special_instructions 'No special instructions were received'

loop_
_space_group_symop_operation_xyz
'x, y, z'
'-x, -y, -z'

loop_
_atom_site_label
_atom_site_type_symbol
_atom_site_fract_x
_atom_site_fract_y
_atom_site_fract_z
_atom_site_U_iso_or_equiv
_atom_site_adp_type
_atom_site_occupancy
_atom_site_site_symmetry_order
_atom_site_calc_flag
_atom_site_refinement_flags_posn
N001 N 1.0118(5) 0.2759(3) 0.5958(3) 0.0329(6) Uani 1 1 d .
H001 H 1.032603 0.353793 0.586699 0.039 Uiso 1 1 calc R
N002 N 0.8681(5) 0.4872(3) 0.3573(2) 0.0319(6) Uani 1 1 d .
N003 N 0.4726(5) 0.2600(3) 0.3709(3) 0.0377(7) Uani 1 1 d .
H003 H 0.428675 0.219224 0.452648 0.045 Uiso 1 1 calc R
C004 C 0.7976(5) 0.3716(3) 0.3940(3) 0.0298(7) Uani 1 1 d .
C005 C 0.7970(6) 0.6020(3) 0.2382(3) 0.0316(7) Uani 1 1 d .
C006 C 0.8821(6) 0.2577(3) 0.5152(3) 0.0302(7) Uani 1 1 d .
C007 C 0.8907(6) 0.1186(3) 0.5628(3) 0.0353(7) Uani 1 1 d .
H007 H 0.818204 0.076273 0.528152 0.042 Uiso 1 1 calc R
C008 C 0.6692(6) 0.3853(3) 0.1838(3) 0.0326(7) Uani 1 1 d .
H008 H 0.776617 0.442068 0.122538 0.039 Uiso 1 1 calc R
C009 C 0.9822(6) 0.6462(3) 0.1360(3) 0.0332(7) Uani 1 1 d .
H009 H 1.145227 0.597311 0.144797 0.040 Uiso 1 1 calc R
C00A C 0.5549(6) 0.6768(3) 0.2242(3) 0.0337(7) Uani 1 1 d .
H00A H 0.431004 0.648091 0.291756 0.040 Uiso 1 1 calc R
C00B C 1.1022(6) 0.1516(3) 0.6920(3) 0.0351(7) Uani 1 1 d .
H00B H 1.196104 0.136530 0.758197 0.042 Uiso 1 1 calc R
C00C C 0.4958(6) 0.3271(4) 0.1577(3) 0.0379(8) Uani 1 1 d .
H00C H 0.469315 0.338076 0.076382 0.045 Uiso 1 1 calc R
C00D C 0.4977(6) 0.7929(3) 0.1108(4) 0.0388(8) Uani 1 1 d .
H00D H 0.335039 0.842314 0.102509 0.047 Uiso 1 1 calc R
C00E C 0.6800(7) 0.8376(3) 0.0081(3) 0.0375(8) Uani 1 1 d .
H00E H 0.640448 0.916310 -0.068395 0.045 Uiso 1 1 calc R
C00F C 0.6513(6) 0.3431(3) 0.3170(3) 0.0301(7) Uani 1 1 d .
C00G C 0.3738(6) 0.2518(4) 0.2736(4) 0.0382(8) Uani 1 1 d .
H00G H 0.247112 0.203640 0.284979 0.046 Uiso 1 1 calc R
C00H C 0.9230(6) 0.7622(3) 0.0222(3) 0.0360(7) Uani 1 1 d .
H00H H 1.046224 0.790460 -0.045800 0.043 Uiso 1 1 calc R
C00I C 1.0292(7) 0.0524(4) 0.6734(3) 0.0404(8) Uani 1 1 d .
H00I H 1.065088 -0.041705 0.724903 0.048 Uiso 1 1 calc R

loop_
_atom_site_aniso_label
_atom_site_aniso_U_11
_atom_site_aniso_U_22
_atom_site_aniso_U_33
_atom_site_aniso_U_23
_atom_site_aniso_U_13
_atom_site_aniso_U_12
N001 0.0356(14) 0.0393(14) 0.0303(13) -0.0201(11) -0.0023(10) -0.0084(11)
N002 0.0340(13) 0.0376(14) 0.0285(13) -0.0178(11) -0.0019(10) -0.0073(10)
N003 0.0349(14) 0.0517(16) 0.0321(14) -0.0224(13) -0.0003(10) -0.0113(12)
C004 0.0268(14) 0.0396(16) 0.0272(14) -0.0203(13) 0.0021(10) -0.0041(11)
C005 0.0344(16) 0.0374(16) 0.0299(15) -0.0206(13) -0.0027(11) -0.0062(12)
C006 0.0317(15) 0.0414(16) 0.0236(13) -0.0176(13) -0.0010(11) -0.0113(12)
C007 0.0420(17) 0.0424(17) 0.0267(15) -0.0186(13) -0.0028(12) -0.0093(13)
C008 0.0353(16) 0.0380(16) 0.0283(15) -0.0179(13) 0.0004(11) -0.0085(12)
C009 0.0289(15) 0.0374(16) 0.0360(16) -0.0198(14) -0.0015(12) -0.0037(12)
C00A 0.0288(15) 0.0408(17) 0.0372(16) -0.0229(14) -0.0012(12) -0.0048(12)
C00B 0.0407(16) 0.0400(16) 0.0250(14) -0.0141(13) -0.0043(12) -0.0074(13)
C00C 0.0386(17) 0.0485(18) 0.0352(17) -0.0265(15) -0.0072(13) -0.0024(14)
C00D 0.0339(17) 0.0420(17) 0.0505(19) -0.0295(16) -0.0102(13) 0.0001(13)
C00E 0.0453(18) 0.0367(17) 0.0341(16) -0.0190(14) -0.0071(13) -0.0034(13)
C00F 0.0286(14) 0.0385(16) 0.0277(14) -0.0189(12) 0.0003(10) -0.0067(11)
C00G 0.0337(16) 0.0474(19) 0.0444(18) -0.0275(16) -0.0069(13) -0.0080(13)
C00H 0.0394(17) 0.0391(17) 0.0306(15) -0.0175(13) -0.0001(12) -0.0061(13)
C00I 0.053(2) 0.0403(17) 0.0291(15) -0.0155(13) -0.0071(14) -0.0067(15)

loop_
_atom_type_symbol
_atom_type_description
_atom_type_scat_dispersion_real
_atom_type_scat_dispersion_imag
_atom_type_scat_source
C C 0.0181 0.0091 'International Tables Vol C Tables 4.2.6.8 and 6.1.1.4'
H H 0.0000 0.0000 'International Tables Vol C Tables 4.2.6.8 and 6.1.1.4'
N N 0.0311 0.0180 'International Tables Vol C Tables 4.2.6.8 and 6.1.1.4'

loop_
_exptl_crystal_face_index_h
_exptl_crystal_face_index_k
_exptl_crystal_face_index_l
_exptl_crystal_face_perp_dist
_exptl_oxdiff_crystal_face_indexfrac_h
_exptl_oxdiff_crystal_face_indexfrac_k
_exptl_oxdiff_crystal_face_indexfrac_l
_exptl_oxdiff_crystal_face_x
_exptl_oxdiff_crystal_face_y
_exptl_oxdiff_crystal_face_z
3 0 -3 0.1045 2.8574 0.1310 -3.3347 -0.1438 0.6742 0.7244
0 3 7 0.0747 -0.4860 3.3600 7.1728 0.2150 -0.9766 0.0089
0 -3 5 0.0583 0.0214 -2.7341 4.8718 0.9136 -0.3994 -0.0768
1 5 -2 0.0420 0.5543 5.0222 -2.3868 -0.9467 0.0944 0.3080
-1 -5 2 0.0558 -0.8123 -5.1510 2.1511 0.9209 -0.0923 -0.3787
1 6 0 0.0379 0.6581 6.3636 -0.1353 -0.9014 -0.1961 0.3860
0 -6 1 0.0420 0.2066 -5.9317 0.7146 0.9658 0.2117 -0.1495
0 -6 0 0.0452 -0.2863 -6.2231 0.3887 0.9362 0.2044 -0.2858
0 7 2 0.0420 0.2496 6.9867 1.8185 -0.8214 -0.4801 0.3080
0 -7 -2 0.0488 -0.2114 -6.9725 -1.8004 0.8242 0.4818 -0.2977
0 7 4 0.0536 0.4190 7.1927 3.9122 -0.6200 -0.6955 0.3633
0 5 7 0.0677 -0.0588 5.4164 6.7730 -0.0967 -0.9775 0.1874
0 -6 -7 0.0766 -0.3301 -5.6523 -6.8339 0.0947 0.9509 -0.2947
1 2 7 0.0714 0.7571 2.4098 7.4605 0.4825 -0.8252 0.2936
0 -2 -7 0.0740 -0.2475 -1.9611 -7.3754 -0.4999 0.8533 -0.1481
3 2 4 0.1314 3.1659 1.8260 4.3617 0.4337 -0.1949 0.8797
0 3 -5 0.0598 -0.2557 2.5156 -5.0324 -0.9164 0.4001 0.0092
-1 -4 3 0.0705 -1.3123 -3.7684 3.4843 0.8169 -0.3538 -0.4554
1 -4 3 0.0498 0.5034 -4.2239 3.1871 0.9952 -0.0973 -0.0092
0 5 -3 0.0440 0.1569 4.7850 -2.7020 -0.9757 0.0943 0.1979
0 6 0 0.0411 0.1592 6.1700 -0.4516 -0.9449 -0.2095 0.2515
-3 -3 -2 0.1179 -3.4517 -3.3530 -2.2495 -0.0103 0.0038 -0.9999
1 -6 1 0.0465 0.5752 -5.6378 0.9469 0.9756 0.2150 -0.0449
0 -7 -2 0.0453 0.3077 -6.7028 -1.5472 0.8514 0.5009 -0.1556
2 -5 -2 0.0833 2.1697 -4.5722 -2.2172 0.6129 0.6870 0.3903
0 7 4 0.0557 -0.2310 6.9206 3.7168 -0.6511 -0.7354 0.1878
2 -4 -3 0.0929 2.3834 -3.6131 -3.4936 0.3549 0.8055 0.4747
-1 5 6 0.0764 -0.6861 4.8940 6.4990 -0.0973 -0.9952 0.0090

loop_
_geom_angle_atom_site_label_1
_geom_angle_atom_site_label_2
_geom_angle_atom_site_label_3
_geom_angle
C006 N001 H001 125.1
C00B N001 H001 125.1
C00B N001 C006 109.7(3)
C004 N002 C005 121.1(3)
C00F N003 H003 125.2
C00F N003 C00G 109.6(3)
C00G N003 H003 125.2
N002 C004 C006 118.2(3)
N002 C004 C00F 124.6(3)
C006 C004 C00F 117.0(3)
C009 C005 N002 118.5(3)
C00A C005 N002 121.9(3)
C00A C005 C009 119.4(3)
N001 C006 C004 121.1(3)
N001 C006 C007 107.3(3)
C007 C006 C004 131.0(3)
C006 C007 H007 126.3
C006 C007 C00I 107.5(3)
C00I C007 H007 126.3
C00C C008 H008 126.0
C00F C008 H008 126.0
C00F C008 C00C 108.0(3)
C005 C009 H009 120.0
C00H C009 C005 120.0(3)
C00H C009 H009 120.0
C005 C00A H00A 119.9
C00D C00A C005 120.3(3)
C00D C00A H00A 119.9
N001 C00B H00B 126.2
N001 C00B C00I 107.6(3)
C00I C00B H00B 126.2
C008 C00C H00C 126.2
C00G C00C C008 107.7(3)
C00G C00C H00C 126.2
C00A C00D H00D 119.6
C00A C00D C00E 120.9(3)
C00E C00D H00D 119.6
C00D C00E H00E 120.6
C00D C00E C00H 118.8(3)
C00H C00E H00E 120.6
N003 C00F C004 123.7(3)
N003 C00F C008 106.9(3)
C008 C00F C004 129.3(3)
N003 C00G H00G 126.1
C00C C00G N003 107.8(3)
C00C C00G H00G 126.1
C009 C00H C00E 120.7(3)
C009 C00H H00H 119.7
C00E C00H H00H 119.7
C007 C00I H00I 126.0
C00B C00I C007 107.9(3)
C00B C00I H00I 126.0

loop_
_geom_bond_atom_site_label_1
_geom_bond_atom_site_label_2
_geom_bond_distance
N001 H001 0.8600
N001 C006 1.379(4)
N001 C00B 1.364(4)
N002 C004 1.290(4)
N002 C005 1.423(4)
N003 H003 0.8600
N003 C00F 1.372(4)
N003 C00G 1.385(4)
C004 C006 1.453(4)
C004 C00F 1.477(4)
C005 C009 1.400(4)
C005 C00A 1.389(4)
C006 C007 1.380(5)
C007 H007 0.9300
C007 C00I 1.405(4)
C008 H008 0.9300
C008 C00C 1.410(5)
C008 C00F 1.387(4)
C009 H009 0.9300
C009 C00H 1.378(5)
C00A H00A 0.9300
C00A C00D 1.375(5)
C00B H00B 0.9300
C00B C00I 1.376(5)
C00C H00C 0.9300
C00C C00G 1.366(5)
C00D H00D 0.9300
C00D C00E 1.393(5)
C00E H00E 0.9300
C00E C00H 1.396(5)
C00G H00G 0.9300
C00H H00H 0.9300
C00I H00I 0.9300
